data_2209567
loop_
_publ_author_name
'Zhang, Chun-Tao'
'Wu, Jie-Hua'
'Zhou, Li-Na'
'Wang, Yong-Li'
'Wang, Jing-Kang'

_publ_section_title (<i>R</i>)-(--)-6-(4-Aminophenyl)-5-methyl-4,5-dihydropyridazin-3(2<i>H</i>)-one
_journal_coeditor_code JH2018
_journal_issue 7
_journal_name_full 'Acta Crystallographica Section E'
_journal_page_first o2999
_journal_page_last o3000
_journal_paper_doi 10.1107/S1600536806022409
_journal_volume 62
_journal_year 2006
_chemical_formula_iupac 'C11 H13 N3 O'
_chemical_formula_moiety 'C11 H13 N3 O'
_chemical_formula_sum 'C11 H13 N3 O'
_chemical_formula_weight 203.24
_chemical_melting_point 474
_chemical_name_systematic
;
(R)-(-)-6-(4-Aminophenyl)-5-methyl-4,5-dihydropyridazin-3(2H)-one
;
_space_group_IT_number 19
_symmetry_cell_setting orthorhombic
_symmetry_space_group_name_Hall 'P 2ac 2ab'
_symmetry_space_group_name_H-M 'P 21 21 21'
_atom_sites_solution_hydrogens geom
_atom_sites_solution_primary direct
_atom_sites_solution_secondary difmap
_audit_creation_method SHELXL-97
_cell_angle_alpha 90.00
_cell_angle_beta 90.00
_cell_angle_gamma 90.00
_cell_formula_units_Z 8
_cell_length_a 9.765(2)
_cell_length_b 11.552(2)
_cell_length_c 18.796(4)
_cell_measurement_reflns_used 13069
_cell_measurement_temperature 293(2)
_cell_measurement_theta_max 27.51
_cell_measurement_theta_min 3.01
_cell_volume 2120.3(7)
_computing_cell_refinement RAPID-AUTO
_computing_data_collection 'RAPID-AUTO (Rigaku, 2004)'
_computing_data_reduction RAPID-AUTO
_computing_molecular_graphics 'SHELXTL (Bruker, 1997)'
_computing_publication_material SHELXTL
_computing_structure_refinement 'SHELXL97 (Sheldrick, 1997)'
_computing_structure_solution 'SHELXS97 (Sheldrick, 1997)'
_diffrn_ambient_temperature 293(2)
_diffrn_measured_fraction_theta_full 0.992
_diffrn_measured_fraction_theta_max 0.992
_diffrn_measurement_device_type 'Rigaku R-AXIS RAPID IP area-detector'
_diffrn_measurement_method oscillation
_diffrn_radiation_monochromator graphite
_diffrn_radiation_source 'rotating anode'
_diffrn_radiation_type MoK\a
_diffrn_radiation_wavelength 0.71073
_diffrn_reflns_av_R_equivalents 0.0553
_diffrn_reflns_av_sigmaI/netI 0.0471
_diffrn_reflns_limit_h_max 12
_diffrn_reflns_limit_h_min -12
_diffrn_reflns_limit_k_max 14
_diffrn_reflns_limit_k_min -14
_diffrn_reflns_limit_l_max 24
_diffrn_reflns_limit_l_min -24
_diffrn_reflns_number 20514
_diffrn_reflns_theta_full 27.48
_diffrn_reflns_theta_max 27.48
_diffrn_reflns_theta_min 3.01
_exptl_absorpt_coefficient_mu 0.085
_exptl_absorpt_correction_T_max 0.9952
_exptl_absorpt_correction_T_min 0.9419
_exptl_absorpt_correction_type multi-scan
_exptl_absorpt_process_details '(SADABS; Sheldrick, 1996)'
_exptl_crystal_colour colorless
_exptl_crystal_density_diffrn 1.273
_exptl_crystal_density_method 'not measured'
_exptl_crystal_description plate
_exptl_crystal_F_000 864
_exptl_crystal_size_max 0.51
_exptl_crystal_size_mid 0.16
_exptl_crystal_size_min 0.06
_refine_diff_density_max 0.175
_refine_diff_density_min -0.166
_refine_ls_extinction_coef 0.0061(18)
_refine_ls_extinction_expression Fc^*^=kFc[1+0.001xFc^2^\l^3^/sin(2\q)]^-1/4^
_refine_ls_extinction_method SHELXL97
_refine_ls_goodness_of_fit_ref 1.042
_refine_ls_hydrogen_treatment constr
_refine_ls_matrix_type full
_refine_ls_number_parameters 272
_refine_ls_number_reflns 2743
_refine_ls_number_restraints 0
_refine_ls_restrained_S_all 1.042
_refine_ls_R_factor_all 0.0672
_refine_ls_R_factor_gt 0.0458
_refine_ls_shift/su_max 0.000
_refine_ls_shift/su_mean 0.000
_refine_ls_structure_factor_coef Fsqd
_refine_ls_weighting_details 'calc w=1/[\s^2^(Fo^2^)+(0.0731P)^2^+0.0063P] where P=(Fo^2^+2Fc^2^)/3'
_refine_ls_weighting_scheme calc
_refine_ls_wR_factor_gt 0.1160
_refine_ls_wR_factor_ref 0.1277
_reflns_number_gt 1914
_reflns_number_total 2743
_reflns_threshold_expression I>2\s(I)
_cod_data_source_file jh2018.cif
_cod_data_source_block I
_cod_original_sg_symbol_Hall P2ac2ab
_cod_database_code 2209567
_cod_database_fobs_code 2209567

loop_
_symmetry_equiv_pos_as_xyz
'x, y, z'
'-x+1/2, -y, z+1/2'
'-x, y+1/2, -z+1/2'
'x+1/2, -y+1/2, -z'

loop_
_atom_site_type_symbol
_atom_site_label
_atom_site_fract_x
_atom_site_fract_y
_atom_site_fract_z
_atom_site_U_iso_or_equiv
_atom_site_adp_type
_atom_site_calc_flag
_atom_site_refinement_flags
_atom_site_occupancy
O O1 0.3311(3) 0.09188(16) 0.19959(12) 0.0779(6) Uani d . 1
O O2 0.4972(3) 0.71471(16) 0.45000(12) 0.0818(7) Uani d . 1
C C1 0.2858(3) 0.7887(2) 0.30168(16) 0.0590(7) Uani d . 1
C C2 0.3453(3) 0.7465(2) 0.23932(16) 0.0585(7) Uani d . 1
H H2A 0.3904 0.7974 0.2090 0.070 Uiso calc R 1
C C3 0.3385(3) 0.6319(2) 0.22203(15) 0.0566(7) Uani d . 1
H H3A 0.3805 0.6063 0.1805 0.068 Uiso calc R 1
C C4 0.2693(3) 0.5513(2) 0.26558(14) 0.0515(6) Uani d . 1
C C5 0.2056(3) 0.5956(2) 0.32629(15) 0.0620(7) Uani d . 1
H H5A 0.1556 0.5458 0.3552 0.074 Uiso calc R 1
C C6 0.2146(3) 0.7109(2) 0.34457(17) 0.0671(8) Uani d . 1
H H6A 0.1726 0.7370 0.3860 0.081 Uiso calc R 1
C C7 0.2702(3) 0.4281(2) 0.24753(13) 0.0500(6) Uani d . 1
C C8 0.3141(3) 0.1931(2) 0.21840(15) 0.0580(7) Uani d . 1
C C9 0.2695(3) 0.2279(2) 0.29134(15) 0.0611(7) Uani d . 1
H H9A 0.3495 0.2347 0.3216 0.073 Uiso calc R 1
H H9B 0.2115 0.1677 0.3109 0.073 Uiso calc R 1
C C10 0.1925(3) 0.3408(2) 0.29219(14) 0.0545(6) Uani d . 1
H H10A 0.1875 0.3691 0.3413 0.065 Uiso calc R 1
C C11 0.0457(3) 0.3280(3) 0.2626(2) 0.0869(11) Uani d . 1
H H11A -0.0039 0.2727 0.2907 0.130 Uiso calc R 1
H H11B 0.0498 0.3019 0.2141 0.130 Uiso calc R 1
H H11C 0.0000 0.4015 0.2645 0.130 Uiso calc R 1
C C12 0.3882(3) 0.0142(2) 0.52854(17) 0.0663(8) Uani d . 1
C C13 0.3260(4) 0.0940(2) 0.57308(19) 0.0778(10) Uani d . 1
H H13A 0.2799 0.0683 0.6134 0.093 Uiso calc R 1
C C14 0.3313(3) 0.2097(2) 0.55873(16) 0.0683(8) Uani d . 1
H H14A 0.2869 0.2609 0.5891 0.082 Uiso calc R 1
C C15 0.4014(3) 0.2537(2) 0.49978(15) 0.0495(6) Uani d . 1
C C16 0.4670(3) 0.1725(2) 0.45581(15) 0.0564(7) Uani d . 1
H H16A 0.5162 0.1986 0.4166 0.068 Uiso calc R 1
C C17 0.4607(3) 0.0556(2) 0.46902(16) 0.0605(7) Uani d . 1
H H17A 0.5043 0.0039 0.4386 0.073 Uiso calc R 1
C C18 0.4165(3) 0.3785(2) 0.48680(14) 0.0505(6) Uani d . 1
C C19 0.4549(4) 0.6147(2) 0.46004(17) 0.0645(8) Uani d . 1
C C20 0.3552(4) 0.5810(2) 0.51684(17) 0.0751(9) Uani d . 1
H H20A 0.2633 0.5792 0.4972 0.090 Uiso calc R 1
H H20B 0.3570 0.6380 0.5548 0.090 Uiso calc R 1
C C21 0.3916(3) 0.4627(2) 0.54652(15) 0.0602(7) Uani d . 1
H H21A 0.3149 0.4346 0.5753 0.072 Uiso calc R 1
C C22 0.5205(5) 0.4653(3) 0.59288(19) 0.0987(13) Uani d . 1
H H22A 0.5388 0.3890 0.6107 0.148 Uiso calc R 1
H H22B 0.5067 0.5174 0.6320 0.148 Uiso calc R 1
H H22C 0.5969 0.4913 0.5649 0.148 Uiso calc R 1
N N1 0.2975(3) 0.90338(19) 0.31962(16) 0.0814(8) Uani d . 1
H H1A 0.2604 0.9287 0.3581 0.098 Uiso calc R 1
H H1B 0.3420 0.9500 0.2924 0.098 Uiso calc R 1
N N2 0.3368(3) 0.39839(17) 0.19048(12) 0.0563(6) Uani d . 1
N N3 0.3379(3) 0.28099(18) 0.17307(12) 0.0600(6) Uani d . 1
H H3B 0.3554 0.2632 0.1296 0.072 Uiso calc R 1
N N4 0.3813(4) -0.1023(2) 0.5425(2) 0.1115(13) Uani d . 1
H H4A 0.3378 -0.1268 0.5793 0.134 Uiso calc R 1
H H4B 0.4204 -0.1509 0.5144 0.134 Uiso calc R 1
N N5 0.4628(3) 0.41106(18) 0.42544(12) 0.0572(6) Uani d . 1
N N6 0.4942(3) 0.52796(17) 0.41767(13) 0.0627(6) Uani d . 1
H H6B 0.5443 0.5463 0.3818 0.075 Uiso calc R 1

loop_
_atom_site_aniso_label
_atom_site_aniso_U_11
_atom_site_aniso_U_22
_atom_site_aniso_U_33
_atom_site_aniso_U_12
_atom_site_aniso_U_13
_atom_site_aniso_U_23
O1 0.1068(17) 0.0470(11) 0.0800(13) -0.0139(11) 0.0161(14) -0.0069(10)
O2 0.1247(19) 0.0431(10) 0.0777(13) 0.0035(11) 0.0253(14) 0.0018(10)
C1 0.0566(15) 0.0493(14) 0.0710(17) 0.0104(12) -0.0061(14) 0.0005(14)
C2 0.0573(15) 0.0542(14) 0.0641(16) -0.0019(13) 0.0013(14) 0.0071(13)
C3 0.0593(15) 0.0527(15) 0.0578(16) -0.0027(13) 0.0062(14) -0.0005(12)
C4 0.0505(14) 0.0489(14) 0.0550(14) 0.0019(11) 0.0005(12) 0.0062(12)
C5 0.0686(18) 0.0554(15) 0.0620(16) 0.0096(14) 0.0125(14) 0.0104(13)
C6 0.0741(18) 0.0593(16) 0.0678(17) 0.0152(15) 0.0126(16) 0.0010(14)
C7 0.0477(13) 0.0516(14) 0.0507(14) 0.0002(11) -0.0028(11) 0.0068(12)
C8 0.0642(16) 0.0494(14) 0.0605(16) -0.0113(13) 0.0000(14) -0.0010(12)
C9 0.0726(17) 0.0546(15) 0.0562(15) -0.0053(13) 0.0024(14) 0.0091(13)
C10 0.0598(16) 0.0540(14) 0.0498(14) -0.0038(12) 0.0034(12) 0.0062(12)
C11 0.0529(17) 0.101(3) 0.107(3) -0.0113(16) -0.0016(18) 0.027(2)
C12 0.0785(19) 0.0413(13) 0.079(2) -0.0056(14) 0.0130(16) -0.0045(14)
C13 0.095(2) 0.0522(16) 0.086(2) -0.0113(16) 0.038(2) -0.0043(15)
C14 0.0782(19) 0.0477(14) 0.0791(19) 0.0000(14) 0.0290(17) -0.0088(14)
C15 0.0544(14) 0.0434(11) 0.0509(13) 0.0023(11) -0.0008(11) -0.0050(10)
C16 0.0667(17) 0.0522(14) 0.0503(14) 0.0041(13) 0.0045(13) -0.0035(12)
C17 0.0704(18) 0.0476(14) 0.0636(17) 0.0045(13) 0.0066(14) -0.0089(13)
C18 0.0588(15) 0.0459(13) 0.0466(14) 0.0030(11) -0.0033(12) -0.0039(11)
C19 0.088(2) 0.0427(15) 0.0627(18) 0.0111(13) 0.0038(16) 0.0026(13)
C20 0.104(3) 0.0478(14) 0.0731(18) 0.0123(16) 0.0277(19) 0.0018(14)
C21 0.0835(19) 0.0427(13) 0.0545(15) -0.0007(13) 0.0107(15) -0.0023(12)
C22 0.152(4) 0.074(2) 0.070(2) -0.007(2) -0.036(2) -0.0085(17)
N1 0.092(2) 0.0540(14) 0.099(2) 0.0059(14) 0.0178(17) -0.0082(14)
N2 0.0667(14) 0.0451(11) 0.0571(13) -0.0029(10) 0.0079(12) 0.0027(10)
N3 0.0798(15) 0.0496(11) 0.0506(12) -0.0065(11) 0.0054(12) -0.0007(10)
N4 0.162(3) 0.0435(14) 0.129(3) -0.0089(17) 0.070(3) -0.0045(16)
N5 0.0769(15) 0.0416(11) 0.0532(13) 0.0043(10) 0.0004(11) -0.0013(10)
N6 0.0885(17) 0.0424(11) 0.0573(13) 0.0060(12) 0.0119(13) 0.0035(10)

loop_
_atom_type_symbol
_atom_type_description
_atom_type_scat_dispersion_real
_atom_type_scat_dispersion_imag
_atom_type_scat_source
C C 0.0033 0.0000 'International Tables Vol C Tables 4.2.6.8 and 6.1.1.4'
H H 0.0000 0.0000 'International Tables Vol C Tables 4.2.6.8 and 6.1.1.4'
N N 0.0061 0.0000 'International Tables Vol C Tables 4.2.6.8 and 6.1.1.4'
O O 0.0106 0.0000 'International Tables Vol C Tables 4.2.6.8 and 6.1.1.4'

loop_
_geom_angle_atom_site_label_1
_geom_angle_atom_site_label_2
_geom_angle_atom_site_label_3
_geom_angle
N1 C1 C6 121.5(3)
N1 C1 C2 120.6(3)
C6 C1 C2 117.9(3)
C3 C2 C1 121.2(3)
C3 C2 H2A 119.4
C1 C2 H2A 119.4
C2 C3 C4 121.7(3)
C2 C3 H3A 119.2
C4 C3 H3A 119.2
C5 C4 C3 116.5(2)
C5 C4 C7 123.2(2)
C3 C4 C7 120.3(2)
C6 C5 C4 121.9(3)
C6 C5 H5A 119.0
C4 C5 H5A 119.0
C5 C6 C1 120.7(3)
C5 C6 H6A 119.6
C1 C6 H6A 119.6
N2 C7 C4 116.8(2)
N2 C7 C10 122.1(2)
C4 C7 C10 121.0(2)
O1 C8 N3 120.7(3)
O1 C8 C9 123.9(2)
N3 C8 C9 115.4(2)
C8 C9 C10 112.9(2)
C8 C9 H9A 109.0
C10 C9 H9A 109.0
C8 C9 H9B 109.0
C10 C9 H9B 109.0
H9A C9 H9B 107.8
C9 C10 C7 108.7(2)
C9 C10 C11 112.1(3)
C7 C10 C11 109.2(2)
C9 C10 H10A 108.9
C7 C10 H10A 108.9
C11 C10 H10A 108.9
C10 C11 H11A 109.5
C10 C11 H11B 109.5
H11A C11 H11B 109.5
C10 C11 H11C 109.5
H11A C11 H11C 109.5
H11B C11 H11C 109.5
N4 C12 C13 121.0(3)
N4 C12 C17 120.6(3)
C13 C12 C17 118.4(2)
C14 C13 C12 121.0(3)
C14 C13 H13A 119.5
C12 C13 H13A 119.5
C13 C14 C15 122.1(3)
C13 C14 H14A 118.9
C15 C14 H14A 118.9
C14 C15 C16 116.5(2)
C14 C15 C18 122.6(2)
C16 C15 C18 120.8(2)
C17 C16 C15 122.0(3)
C17 C16 H16A 119.0
C15 C16 H16A 119.0
C16 C17 C12 120.0(3)
C16 C17 H17A 120.0
C12 C17 H17A 120.0
N5 C18 C15 117.9(2)
N5 C18 C21 122.2(2)
C15 C18 C21 119.6(2)
O2 C19 N6 120.8(3)
O2 C19 C20 124.5(3)
N6 C19 C20 114.7(2)
C19 C20 C21 110.1(3)
C19 C20 H20A 109.6
C21 C20 H20A 109.6
C19 C20 H20B 109.6
C21 C20 H20B 109.6
H20A C20 H20B 108.2
C18 C21 C20 110.2(2)
C18 C21 C22 107.8(3)
C20 C21 C22 112.6(3)
C18 C21 H21A 108.7
C20 C21 H21A 108.7
C22 C21 H21A 108.7
C21 C22 H22A 109.5
C21 C22 H22B 109.5
H22A C22 H22B 109.5
C21 C22 H22C 109.5
H22A C22 H22C 109.5
H22B C22 H22C 109.5
C1 N1 H1A 120.0
C1 N1 H1B 120.0
H1A N1 H1B 120.0
C7 N2 N3 117.0(2)
C8 N3 N2 125.7(2)
C8 N3 H3B 117.1
N2 N3 H3B 117.1
C12 N4 H4A 120.0
C12 N4 H4B 120.0
H4A N4 H4B 120.0
C18 N5 N6 116.9(2)
C19 N6 N5 127.0(2)
C19 N6 H6B 116.5
N5 N6 H6B 116.5

loop_
_geom_bond_atom_site_label_1
_geom_bond_atom_site_label_2
_geom_bond_distance
O1 C8 1.233(3)
O2 C19 1.241(3)
C1 N1 1.372(3)
C1 C6 1.394(4)
C1 C2 1.396(4)
C2 C3 1.364(4)
C2 H2A 0.9300
C3 C4 1.412(4)
C3 H3A 0.9300
C4 C5 1.396(4)
C4 C7 1.464(3)
C5 C6 1.379(4)
C5 H5A 0.9300
C6 H6A 0.9300
C7 N2 1.300(3)
C7 C10 1.516(4)
C8 N3 1.346(3)
C8 C9 1.494(4)
C9 C10 1.505(4)
C9 H9A 0.9700
C9 H9B 0.9700
C10 C11 1.545(4)
C10 H10A 0.9800
C11 H11A 0.9600
C11 H11B 0.9600
C11 H11C 0.9600
C12 N4 1.374(3)
C12 C13 1.385(4)
C12 C17 1.408(4)
C13 C14 1.364(4)
C13 H13A 0.9300
C14 C15 1.398(4)
C14 H14A 0.9300
C15 C16 1.405(4)
C15 C18 1.469(3)
C16 C17 1.374(4)
C16 H16A 0.9300
C17 H17A 0.9300
C18 N5 1.294(4)
C18 C21 1.505(4)
C19 N6 1.337(3)
C19 C20 1.497(4)
C20 C21 1.519(4)
C20 H20A 0.9700
C20 H20B 0.9700
C21 C22 1.531(5)
C21 H21A 0.9800
C22 H22A 0.9600
C22 H22B 0.9600
C22 H22C 0.9600
N1 H1A 0.8600
N1 H1B 0.8600
N2 N3 1.395(3)
N3 H3B 0.8600
N4 H4A 0.8600
N4 H4B 0.8600
N5 N6 1.393(3)
N6 H6B 0.8600

loop_
_geom_hbond_atom_site_label_D
_geom_hbond_atom_site_label_H
_geom_hbond_atom_site_label_A
_geom_hbond_site_symmetry_A
_geom_hbond_distance_DH
_geom_hbond_distance_HA
_geom_hbond_distance_DA
_geom_hbond_angle_DHA
N4 H4B O2 1_545 0.86 2.11 2.961(4) 172.6
N6 H6B O1 3_655 0.86 2.02 2.883(3) 177.4
N1 H1B O1 1_565 0.86 2.40 3.153(4) 147.0
N3 H3B O2 3_645 0.86 2.15 2.921(3) 148.9

loop_
_geom_torsion_atom_site_label_1
_geom_torsion_atom_site_label_2
_geom_torsion_atom_site_label_3
_geom_torsion_atom_site_label_4
_geom_torsion
N1 C1 C2 C3 177.7(3)
C6 C1 C2 C3 -2.4(4)
C1 C2 C3 C4 1.1(4)
C2 C3 C4 C5 1.4(4)
C2 C3 C4 C7 -176.7(3)
C3 C4 C5 C6 -2.7(4)
C7 C4 C5 C6 175.3(3)
C4 C5 C6 C1 1.5(5)
N1 C1 C6 C5 -179.0(3)
C2 C1 C6 C5 1.1(4)
C5 C4 C7 N2 -178.0(3)
C3 C4 C7 N2 0.0(4)
C5 C4 C7 C10 4.1(4)
C3 C4 C7 C10 -177.9(2)
O1 C8 C9 C10 -152.0(3)
N3 C8 C9 C10 29.2(4)
C8 C9 C10 C7 -46.6(3)
C8 C9 C10 C11 74.2(3)
N2 C7 C10 C9 35.0(3)
C4 C7 C10 C9 -147.3(2)
N2 C7 C10 C11 -87.7(3)
C4 C7 C10 C11 90.1(3)
N4 C12 C13 C14 -179.1(4)
C17 C12 C13 C14 1.8(6)
C12 C13 C14 C15 -1.3(6)
C13 C14 C15 C16 -0.2(5)
C13 C14 C15 C18 -175.3(3)
C14 C15 C16 C17 1.2(4)
C18 C15 C16 C17 176.4(3)
C15 C16 C17 C12 -0.8(5)
N4 C12 C17 C16 -179.9(3)
C13 C12 C17 C16 -0.8(5)
C14 C15 C18 N5 -168.8(3)
C16 C15 C18 N5 16.3(4)
C14 C15 C18 C21 17.1(4)
C16 C15 C18 C21 -157.7(3)
O2 C19 C20 C21 -143.4(3)
N6 C19 C20 C21 38.6(4)
N5 C18 C21 C20 29.5(4)
C15 C18 C21 C20 -156.7(3)
N5 C18 C21 C22 -93.7(3)
C15 C18 C21 C22 80.1(3)
C19 C20 C21 C18 -48.2(4)
C19 C20 C21 C22 72.2(4)
C4 C7 N2 N3 -180.0(2)
C10 C7 N2 N3 -2.2(4)
O1 C8 N3 N2 -172.6(3)
C9 C8 N3 N2 6.3(4)
C7 N2 N3 C8 -21.2(4)
C15 C18 N5 N6 -171.3(2)
C21 C18 N5 N6 2.5(4)
O2 C19 N6 N5 175.3(3)
C20 C19 N6 N5 -6.7(5)
C18 N5 N6 C19 -16.0(4)

loop_
_cod_related_entry_id
_cod_related_entry_database
_cod_related_entry_code
1 ChemSpider 9920441
